data_1567602
loop_
_publ_author_name
'Sigmund, Lukas M.'
'Engels, Eliane'
'Richert, Nick'
'Greb, Lutz'

_publ_section_title
;
 Calix[4]pyrrolato gallate: square planar-coordinated gallium(iii) and its
 metal--ligand cooperative reactivity with CO2 and alcohols
;
_journal_issue 37
_journal_name_full 'Chemical Science'
_journal_page_first 11215
_journal_page_last 11220
_journal_paper_doi 10.1039/D2SC03054C
_journal_volume 13
_journal_year 2022
_chemical_formula_moiety 'C28 H32 Ga N4, C24 H20 P, 0.5(C H2 Cl2)'
_chemical_formula_sum 'C52.5 H53 Cl Ga N4 P'
_chemical_formula_weight 876.13
_space_group_crystal_system monoclinic
_space_group_IT_number 14
_space_group_name_Hall '-P 2ybc'
_space_group_name_H-M_alt 'P 1 21/c 1'
_atom_sites_solution_hydrogens geom
_atom_sites_solution_primary dual
_audit_creation_date 2020-10-08
_audit_creation_method
;
Olex2 1.3
(compiled 2020.07.31 svn.rc2a77460 for OlexSys, GUI svn.r6145)
;
_audit_update_record
;
2022-05-31 deposited with the CCDC.	2022-09-07 downloaded from the CCDC.
;
_cell_angle_alpha 90
_cell_angle_beta 107.797(3)
_cell_angle_gamma 90
_cell_formula_units_Z 8
_cell_length_a 25.4110(18)
_cell_length_b 16.6359(13)
_cell_length_c 23.7139(18)
_cell_measurement_reflns_used 9782
_cell_measurement_temperature 100.0
_cell_measurement_theta_max 28.44
_cell_measurement_theta_min 2.18
_cell_volume 9545.0(13)
_computing_cell_refinement 'SAINT V8.40A (Bruker, 2019)'
_computing_data_reduction 'SAINT V8.40A (Bruker, 2019)'
_computing_molecular_graphics 'Olex2 1.3 (Dolomanov et al., 2009)'
_computing_publication_material 'Olex2 1.3 (Dolomanov et al., 2009)'
_computing_structure_refinement 'SHELXL 2018/3 (Sheldrick, 2015)'
_computing_structure_solution 'SHELXT 2014/5 (Sheldrick, 2014)'
_diffrn_ambient_temperature 100.0
_diffrn_measured_fraction_theta_full 0.999
_diffrn_measured_fraction_theta_max 0.999
_diffrn_measurement_device_type 'Bruker APEX-II CCD'
_diffrn_measurement_method '\f and \w scans'
_diffrn_radiation_type MoK\a
_diffrn_radiation_wavelength 0.71073
_diffrn_reflns_av_R_equivalents 0.0912
_diffrn_reflns_av_unetI/netI 0.0553
_diffrn_reflns_Laue_measured_fraction_full 0.999
_diffrn_reflns_Laue_measured_fraction_max 0.999
_diffrn_reflns_limit_h_max 32
_diffrn_reflns_limit_h_min -32
_diffrn_reflns_limit_k_max 21
_diffrn_reflns_limit_k_min -20
_diffrn_reflns_limit_l_max 30
_diffrn_reflns_limit_l_min -30
_diffrn_reflns_number 141733
_diffrn_reflns_point_group_measured_fraction_full 0.999
_diffrn_reflns_point_group_measured_fraction_max 0.999
_diffrn_reflns_theta_full 25.242
_diffrn_reflns_theta_max 26.999
_diffrn_reflns_theta_min 2.054
_diffrn_source_current 1.4
_diffrn_source_power 0.07
_diffrn_source_voltage 50.0
_diffrn_standards_number 0
_exptl_absorpt_coefficient_mu 0.704
_exptl_absorpt_correction_T_max 0.7458
_exptl_absorpt_correction_T_min 0.6782
_exptl_absorpt_correction_type multi-scan
_exptl_absorpt_process_details
;
SADABS-2016/2 (Bruker,2016/2) was used for absorption correction.
wR2(int) was 0.1674 before and 0.0751 after correction.
The Ratio of minimum to maximum transmission is 0.9094.
The \l/2 correction factor is Not present.
;
_exptl_crystal_colour colourless
_exptl_crystal_colour_primary colourless
_exptl_crystal_density_diffrn 1.219
_exptl_crystal_description block
_exptl_crystal_F_000 3672
_exptl_crystal_size_max 0.144
_exptl_crystal_size_mid 0.113
_exptl_crystal_size_min 0.086
_refine_diff_density_max 1.470
_refine_diff_density_min -0.806
_refine_diff_density_rms 0.069
_refine_ls_extinction_method none
_refine_ls_goodness_of_fit_ref 1.027
_refine_ls_hydrogen_treatment constr
_refine_ls_matrix_type full
_refine_ls_number_parameters 1088
_refine_ls_number_reflns 20825
_refine_ls_number_restraints 0
_refine_ls_restrained_S_all 1.027
_refine_ls_R_factor_all 0.0735
_refine_ls_R_factor_gt 0.0463
_refine_ls_shift/su_max 0.002
_refine_ls_shift/su_mean 0.000
_refine_ls_structure_factor_coef Fsqd
_refine_ls_weighting_details 'w=1/[\s^2^(Fo^2^)+(0.0517P)^2^+6.3639P] where P=(Fo^2^+2Fc^2^)/3'
_refine_ls_weighting_scheme calc
_refine_ls_wR_factor_gt 0.1083
_refine_ls_wR_factor_ref 0.1219
_reflns_Friedel_coverage 0.000
_reflns_number_gt 14897
_reflns_number_total 20825
_reflns_threshold_expression 'I > 2\s(I)'
_cod_data_source_file d2sc03054c2.cif
_cod_data_source_block mo_lmsnr006_ii_02a
_cod_depositor_comments 'Adding full bibliography for 1567601--1567603.cif.'
_cod_original_cell_volume 9545.0(12)
_cod_original_formula_sum 'C52.50 H53 Cl Ga N4 P'
_cod_database_code 1567602
_shelx_shelxl_version_number 2018/3
_shelx_space_group_comment
;
The symmetry employed for this shelxl refinement is uniquely defined
by the following loop, which should always be used as a source of
symmetry information in preference to the above space-group names.
They are only intended as comments.
;
_shelx_estimated_absorpt_t_max 0.942
_shelx_estimated_absorpt_t_min 0.905
_olex2_refinement_description
;
1. Fixed Uiso
 At 1.2 times of:
  All C(H) groups, All C(H,H) groups
 At 1.5 times of:
  All C(H,H,H) groups
2.a Secondary CH2 refined with riding coordinates:
 C401(H40A,H40B)
2.b Aromatic/amide H refined with riding coordinates:
 C218(H218), C224(H224), C220(H220), C314(H314), C215(H215), C320(H320),
 C8(H8), C221(H221), C12(H12), C223(H223), C318(H318), C302(H302), C7(H7),
 C3(H3), C214(H214), C222(H222), C206(H206), C13(H13), C17(H17), C216(H216),
 C18(H18), C303(H303), C2(H2), C217(H217), C205(H205), C321(H321), C204(H204),
 C323(H323), C322(H322), C315(H315), C324(H324), C118(H118), C312(H312),
 C304(H304), C202(H202), C102(H102), C112(H112), C208(H208), C317(H317),
 C107(H107), C316(H316), C308(H308), C103(H103), C212(H212), C203(H203),
 C108(H108), C117(H117), C306(H306), C305(H305), C309(H309), C209(H209),
 C210(H210), C113(H113), C311(H311), C310(H310), C211(H211)
2.c Idealised Me refined as rotating group:
 C26(H26A,H26B,H26C), C22(H22A,H22B,H22C), C21(H21A,H21B,H21C), C128(H12A,H12B,
 H12C), C23(H23A,H23B,H23C), C24(H24A,H24B,H24C), C25(H25A,H25B,H25C),
 C127(H12D,H12E,H12F), C124(H12G,H12H,H12I), C28(H28A,H28B,H28C), C123(H12J,
 H12K,H12L), C27(H27A,H27B,H27C), C122(H12M,H12N,H12O), C121(H12P,H12Q,H12R),
 C126(H12S,H12T,H12U), C125(H12V,H12W,H12X)
;
_smtbx_masks_void_probe_radius 1.2
_smtbx_masks_void_truncation_radius 1.2
_olex2_submission_special_instructions 'No special instructions were received'

loop_
_space_group_symop_operation_xyz
'x, y, z'
'-x, y+1/2, -z+1/2'
'-x, -y, -z'
'x, -y-1/2, z-1/2'

loop_
_atom_site_label
_atom_site_type_symbol
_atom_site_fract_x
_atom_site_fract_y
_atom_site_fract_z
_atom_site_U_iso_or_equiv
_atom_site_adp_type
_atom_site_occupancy
_atom_site_site_symmetry_order
_atom_site_calc_flag
_atom_site_refinement_flags_posn
_atom_site_refinement_flags_adp
_atom_site_refinement_flags_occupancy
_atom_site_disorder_assembly
_atom_site_disorder_group
Ga1 Ga 0.15865(2) 0.24507(2) 0.66573(2) 0.01951(7) Uani 1 1 d . . . . .
Ga10 Ga 0.31585(2) 0.65201(2) 0.58329(2) 0.02421(8) Uani 1 1 d . . . . .
P301 P 0.44145(3) 0.25036(4) 0.66710(3) 0.02205(15) Uani 1 1 d . . . . .
P201 P 0.05771(3) 0.65067(4) 0.68783(3) 0.02282(15) Uani 1 1 d . . . . .
Cl40 Cl 0.07304(3) 0.00634(5) 0.54177(4) 0.0454(2) Uani 1 1 d . . . . .
Cl1 Cl 0.13528(4) 0.06658(7) 0.46705(4) 0.0569(3) Uani 1 1 d . . . . .
N3 N 0.19867(9) 0.21511(13) 0.74642(9) 0.0200(5) Uani 1 1 d . . . . .
N2 N 0.21347(9) 0.18846(13) 0.63865(9) 0.0188(4) Uani 1 1 d . . . . .
N1 N 0.11845(9) 0.27223(14) 0.58462(9) 0.0214(5) Uani 1 1 d . . . . .
N101 N 0.25320(10) 0.69916(14) 0.52491(10) 0.0265(5) Uani 1 1 d . . . . .
N103 N 0.37839(10) 0.60268(15) 0.64128(11) 0.0288(5) Uani 1 1 d . . . . .
N104 N 0.34639(10) 0.62005(14) 0.52052(10) 0.0268(5) Uani 1 1 d . . . . .
N4 N 0.10571(9) 0.30366(14) 0.69323(10) 0.0236(5) Uani 1 1 d . . . . .
N102 N 0.28623(9) 0.68559(14) 0.64562(10) 0.0264(5) Uani 1 1 d . . . . .
C313 C 0.40956(11) 0.27929(16) 0.72166(12) 0.0229(6) Uani 1 1 d . . . . .
C11 C 0.23205(11) 0.14812(16) 0.76354(11) 0.0213(5) Uani 1 1 d . . . . .
C9 C 0.24096(11) 0.11898(16) 0.66394(11) 0.0208(5) Uani 1 1 d . . . . .
C218 C 0.10757(12) 0.65216(18) 0.59834(12) 0.0278(6) Uani 1 1 d . . . . .
H218 H 0.103706 0.708975 0.597827 0.033 Uiso 1 1 calc R U . . .
C319 C 0.51102(11) 0.28820(16) 0.68722(12) 0.0226(6) Uani 1 1 d . . . . .
C224 C -0.03230(11) 0.54970(17) 0.63907(12) 0.0251(6) Uani 1 1 d . . . . .
H224 H -0.009016 0.520605 0.621716 0.030 Uiso 1 1 calc R U . . .
C10 C 0.23290(11) 0.08387(16) 0.71947(12) 0.0223(6) Uani 1 1 d . . . . .
C220 C -0.04693(12) 0.66044(18) 0.69795(12) 0.0278(6) Uani 1 1 d . . . . .
H220 H -0.033565 0.707118 0.720953 0.033 Uiso 1 1 calc R U . . .
C213 C 0.08969(11) 0.60550(17) 0.63802(11) 0.0237(6) Uani 1 1 d . . . . .
C314 C 0.35334(11) 0.26404(16) 0.71208(12) 0.0255(6) Uani 1 1 d . . . . .
H314 H 0.331663 0.240346 0.676006 0.031 Uiso 1 1 calc R U . . .
C219 C -0.01254(11) 0.61762(16) 0.67301(11) 0.0218(6) Uani 1 1 d . . . . .
C215 C 0.11840(12) 0.48522(19) 0.59984(13) 0.0285(6) Uani 1 1 d . . . . .
H215 H 0.121999 0.428379 0.599852 0.034 Uiso 1 1 calc R U . . .
C4 C 0.14175(11) 0.28553(16) 0.53939(11) 0.0213(5) Uani 1 1 d . . . . .
C320 C 0.55140(11) 0.25168(17) 0.73399(12) 0.0261(6) Uani 1 1 d . . . . .
H320 H 0.542552 0.205948 0.753318 0.031 Uiso 1 1 calc R U . . .
C8 C 0.26955(11) 0.08972(17) 0.62749(12) 0.0232(6) Uani 1 1 d . . . . .
H8 H 0.291462 0.042347 0.633760 0.028 Uiso 1 1 calc R U . . .
C1 C 0.06285(11) 0.29146(17) 0.56354(12) 0.0244(6) Uani 1 1 d . . . . .
C221 C -0.10070(12) 0.63479(18) 0.68913(13) 0.0296(7) Uani 1 1 d . . . . .
H221 H -0.124221 0.663878 0.706181 0.035 Uiso 1 1 calc R U . . .
C26 C 0.20618(12) 0.40449(18) 0.76897(12) 0.0290(6) Uani 1 1 d . . . . .
H26A H 0.208077 0.388995 0.729764 0.044 Uiso 1 1 calc R U . . .
H26B H 0.243665 0.408294 0.796670 0.044 Uiso 1 1 calc R U . . .
H26C H 0.187751 0.456728 0.766309 0.044 Uiso 1 1 calc R U . . .
C12 C 0.25687(11) 0.15199(18) 0.82388(11) 0.0248(6) Uani 1 1 d . . . . .
H12 H 0.281747 0.113692 0.847471 0.030 Uiso 1 1 calc R U . . .
C223 C -0.08615(12) 0.52464(18) 0.63068(13) 0.0286(6) Uani 1 1 d . . . . .
H223 H -0.099729 0.478059 0.607650 0.034 Uiso 1 1 calc R U . . .
C120 C 0.25294(12) 0.60196(18) 0.44378(12) 0.0271(6) Uani 1 1 d . . . . .
C318 C 0.44124(11) 0.31530(18) 0.77445(12) 0.0273(6) Uani 1 1 d . . . . .
H318 H 0.479279 0.326622 0.780940 0.033 Uiso 1 1 calc R U . . .
C119 C 0.31568(12) 0.60140(17) 0.46285(12) 0.0271(6) Uani 1 1 d . . . . .
C302 C 0.38743(11) 0.37285(17) 0.59513(12) 0.0255(6) Uani 1 1 d . . . . .
H302 H 0.392056 0.402014 0.630756 0.031 Uiso 1 1 calc R U . . .
C22 C 0.23264(11) 0.35107(17) 0.58517(12) 0.0241(6) Uani 1 1 d . . . . .
H22A H 0.223598 0.355556 0.622369 0.036 Uiso 1 1 calc R U . . .
H22B H 0.220306 0.399609 0.561392 0.036 Uiso 1 1 calc R U . . .
H22C H 0.272701 0.345089 0.593838 0.036 Uiso 1 1 calc R U . . .
C307 C 0.44412(12) 0.14214(17) 0.66199(12) 0.0283(6) Uani 1 1 d . . . . .
C7 C 0.26031(11) 0.14325(17) 0.57886(11) 0.0229(6) Uani 1 1 d . . . . .
H7 H 0.275444 0.138907 0.546976 0.028 Uiso 1 1 calc R U . . .
C3 C 0.10126(12) 0.31269(18) 0.49068(12) 0.0274(6) Uani 1 1 d . . . . .
H3 H 0.105718 0.326596 0.453552 0.033 Uiso 1 1 calc R U . . .
C214 C 0.09639(11) 0.52229(17) 0.63979(12) 0.0256(6) Uani 1 1 d . . . . .
H214 H 0.085913 0.491235 0.668239 0.031 Uiso 1 1 calc R U . . .
C222 C -0.12022(12) 0.56703(18) 0.65562(13) 0.0284(6) Uani 1 1 d . . . . .
H222 H -0.157111 0.549550 0.649709 0.034 Uiso 1 1 calc R U . . .
C6 C 0.22551(10) 0.20236(16) 0.58637(11) 0.0196(5) Uani 1 1 d . . . . .
C21 C 0.21631(12) 0.27357(18) 0.49152(12) 0.0265(6) Uani 1 1 d . . . . .
H21A H 0.203258 0.322923 0.469021 0.040 Uiso 1 1 calc R U . . .
H21B H 0.197697 0.227086 0.468581 0.040 Uiso 1 1 calc R U . . .
H21C H 0.256323 0.268506 0.499273 0.040 Uiso 1 1 calc R U . . .
C14 C 0.20272(11) 0.26093(16) 0.79647(11) 0.0214(6) Uani 1 1 d . . . . .
C206 C 0.07292(13) 0.60042(19) 0.80350(13) 0.0308(7) Uani 1 1 d . . . . .
H206 H 0.033804 0.597498 0.793448 0.037 Uiso 1 1 calc R U . . .
C101 C 0.23012(12) 0.67410(18) 0.46715(13) 0.0284(6) Uani 1 1 d . . . . .
C111 C 0.37811(12) 0.57082(17) 0.69535(13) 0.0295(6) Uani 1 1 d . . . . .
C13 C 0.23854(11) 0.22338(18) 0.84427(11) 0.0253(6) Uani 1 1 d . . . . .
H13 H 0.249192 0.241960 0.884044 0.030 Uiso 1 1 calc R U . . .
C17 C 0.06628(12) 0.36811(18) 0.75275(13) 0.0287(6) Uani 1 1 d . . . . .
H17 H 0.061136 0.394625 0.786155 0.034 Uiso 1 1 calc R U . . .
C216 C 0.13520(12) 0.53150(19) 0.55974(13) 0.0311(7) Uani 1 1 d . . . . .
H216 H 0.149756 0.505789 0.531967 0.037 Uiso 1 1 calc R U . . .
C18 C 0.02531(12) 0.35370(18) 0.69835(13) 0.0290(6) Uani 1 1 d . . . . .
H18 H -0.012536 0.368464 0.688524 0.035 Uiso 1 1 calc R U . . .
C201 C 0.09793(11) 0.62211(17) 0.76120(12) 0.0257(6) Uani 1 1 d . . . . .
C303 C 0.36437(12) 0.40980(18) 0.54069(13) 0.0294(6) Uani 1 1 d . . . . .
H303 H 0.353490 0.464607 0.538989 0.035 Uiso 1 1 calc R U . . .
C5 C 0.20326(11) 0.27703(16) 0.55043(11) 0.0208(5) Uani 1 1 d . . . . .
C2 C 0.05092(12) 0.31635(19) 0.50584(12) 0.0292(6) Uani 1 1 d . . . . .
H2 H 0.015824 0.332915 0.480649 0.035 Uiso 1 1 calc R U . . .
C128 C 0.23352(12) 0.52472(17) 0.46791(12) 0.0270(6) Uani 1 1 d . . . . .
H12A H 0.247315 0.477468 0.452161 0.041 Uiso 1 1 calc R U . . .
H12B H 0.193034 0.523364 0.455605 0.041 Uiso 1 1 calc R U . . .
H12C H 0.247901 0.524406 0.511256 0.041 Uiso 1 1 calc R U . . .
C217 C 0.13113(12) 0.61408(19) 0.55955(13) 0.0304(7) Uani 1 1 d . . . . .
H217 H 0.144360 0.645015 0.533033 0.036 Uiso 1 1 calc R U . . .
C205 C 0.10572(13) 0.58315(19) 0.86045(13) 0.0351(7) Uani 1 1 d . . . . .
H205 H 0.089076 0.568810 0.889854 0.042 Uiso 1 1 calc R U . . .
C321 C 0.60456(12) 0.28307(18) 0.75182(13) 0.0300(6) Uani 1 1 d . . . . .
H321 H 0.632166 0.259263 0.783946 0.036 Uiso 1 1 calc R U . . .
C301 C 0.40365(11) 0.29317(17) 0.59716(12) 0.0243(6) Uani 1 1 d . . . . .
C19 C 0.04992(11) 0.31445(18) 0.66207(12) 0.0268(6) Uani 1 1 d . . . . .
C204 C 0.16261(13) 0.58666(19) 0.87471(13) 0.0351(7) Uani 1 1 d . . . . .
H204 H 0.184892 0.574735 0.913916 0.042 Uiso 1 1 calc R U . . .
C23 C 0.17672(12) 0.03912(18) 0.70359(13) 0.0291(6) Uani 1 1 d . . . . .
H23A H 0.171875 0.015351 0.739488 0.044 Uiso 1 1 calc R U . . .
H23B H 0.176121 -0.003463 0.674839 0.044 Uiso 1 1 calc R U . . .
H23C H 0.146659 0.077188 0.686391 0.044 Uiso 1 1 calc R U . . .
C323 C 0.57738(12) 0.38485(19) 0.67673(14) 0.0325(7) Uani 1 1 d . . . . .
H323 H 0.586551 0.430037 0.657086 0.039 Uiso 1 1 calc R U . . .
C109 C 0.29569(12) 0.64971(18) 0.70057(13) 0.0294(6) Uani 1 1 d . . . . .
C110 C 0.32596(13) 0.57047(18) 0.71346(13) 0.0314(7) Uani 1 1 d . . . . .
C322 C 0.61747(12) 0.34903(18) 0.72290(13) 0.0299(6) Uani 1 1 d . . . . .
H322 H 0.654062 0.369740 0.734877 0.036 Uiso 1 1 calc R U . . .
C15 C 0.17314(12) 0.34057(17) 0.79129(12) 0.0247(6) Uani 1 1 d . . . . .
C315 C 0.32962(12) 0.28365(18) 0.75540(13) 0.0296(6) Uani 1 1 d . . . . .
H315 H 0.291472 0.273386 0.749095 0.036 Uiso 1 1 calc R U . . .
C106 C 0.25419(11) 0.75366(18) 0.64456(13) 0.0296(6) Uani 1 1 d . . . . .
C16 C 0.11509(12) 0.33677(17) 0.74867(12) 0.0247(6) Uani 1 1 d . . . . .
C324 C 0.52391(12) 0.35516(18) 0.65896(13) 0.0286(6) Uani 1 1 d . . . . .
H324 H 0.496225 0.380383 0.627662 0.034 Uiso 1 1 calc R U . . .
C104 C 0.22200(12) 0.76282(17) 0.53440(14) 0.0305(7) Uani 1 1 d . . . . .
C118 C 0.35093(13) 0.57553(19) 0.43291(14) 0.0336(7) Uani 1 1 d . . . . .
H118 H 0.340712 0.558474 0.392783 0.040 Uiso 1 1 calc R U . . .
C24 C 0.27876(13) 0.02295(18) 0.74638(13) 0.0310(7) Uani 1 1 d . . . . .
H24A H 0.314552 0.050513 0.758618 0.046 Uiso 1 1 calc R U . . .
H24B H 0.278877 -0.018217 0.716858 0.046 Uiso 1 1 calc R U . . .
H24C H 0.272246 -0.002508 0.780921 0.046 Uiso 1 1 calc R U . . .
C114 C 0.43042(12) 0.58916(18) 0.63554(14) 0.0321(7) Uani 1 1 d . . . . .
C116 C 0.40135(12) 0.60592(18) 0.52613(14) 0.0310(7) Uani 1 1 d . . . . .
C312 C 0.41199(13) 0.09255(18) 0.68510(14) 0.0348(7) Uani 1 1 d . . . . .
H312 H 0.388891 0.114919 0.705878 0.042 Uiso 1 1 calc R U . . .
C304 C 0.35719(12) 0.36693(19) 0.48890(13) 0.0332(7) Uani 1 1 d . . . . .
H304 H 0.341907 0.392696 0.451718 0.040 Uiso 1 1 calc R U . . .
C202 C 0.15524(12) 0.6250(2) 0.77553(13) 0.0330(7) Uani 1 1 d . . . . .
H202 H 0.172130 0.639051 0.746270 0.040 Uiso 1 1 calc R U . . .
C102 C 0.18454(13) 0.72036(18) 0.44095(13) 0.0316(7) Uani 1 1 d . . . . .
H102 H 0.160624 0.715303 0.401546 0.038 Uiso 1 1 calc R U . . .
C112 C 0.42881(13) 0.53746(19) 0.72244(14) 0.0370(8) Uani 1 1 d . . . . .
H112 H 0.439759 0.510868 0.759669 0.044 Uiso 1 1 calc R U . . .
C208 C 0.01978(13) 0.79511(19) 0.63300(13) 0.0320(7) Uani 1 1 d . . . . .
H208 H -0.002891 0.763250 0.601691 0.038 Uiso 1 1 calc R U . . .
C317 C 0.41619(12) 0.3342(2) 0.81712(13) 0.0328(7) Uani 1 1 d . . . . .
H317 H 0.437314 0.358478 0.853190 0.039 Uiso 1 1 calc R U . . .
C20 C 0.02573(11) 0.27823(19) 0.60176(13) 0.0279(6) Uani 1 1 d . . . . .
C107 C 0.24406(12) 0.7603(2) 0.69792(14) 0.0359(7) Uani 1 1 d . . . . .
H107 H 0.223545 0.801676 0.709256 0.043 Uiso 1 1 calc R U . . .
C316 C 0.36097(12) 0.31808(19) 0.80780(13) 0.0314(7) Uani 1 1 d . . . . .
H316 H 0.344431 0.330759 0.837617 0.038 Uiso 1 1 calc R U . . .
C207 C 0.05614(12) 0.75839(17) 0.68270(12) 0.0264(6) Uani 1 1 d . . . . .
C25 C 0.17017(13) 0.36618(19) 0.85209(12) 0.0318(7) Uani 1 1 d . . . . .
H25A H 0.151411 0.418240 0.848748 0.048 Uiso 1 1 calc R U . . .
H25B H 0.207660 0.370861 0.879658 0.048 Uiso 1 1 calc R U . . .
H25C H 0.149519 0.325872 0.866881 0.048 Uiso 1 1 calc R U . . .
C105 C 0.24032(13) 0.80964(18) 0.59160(14) 0.0330(7) Uani 1 1 d . . . . .
C308 C 0.47886(14) 0.10934(19) 0.63217(13) 0.0371(7) Uani 1 1 d . . . . .
H308 H 0.501742 0.143153 0.617364 0.045 Uiso 1 1 calc R U . . .
C103 C 0.17978(13) 0.77734(19) 0.48383(14) 0.0338(7) Uani 1 1 d . . . . .
H103 H 0.152351 0.817898 0.478299 0.041 Uiso 1 1 calc R U . . .
C127 C 0.23046(13) 0.6004(2) 0.37588(12) 0.0348(7) Uani 1 1 d . . . . .
H12D H 0.244162 0.647386 0.359739 0.052 Uiso 1 1 calc R U . . .
H12E H 0.189974 0.601549 0.363521 0.052 Uiso 1 1 calc R U . . .
H12F H 0.242898 0.551237 0.361039 0.052 Uiso 1 1 calc R U . . .
C212 C 0.08807(13) 0.80583(19) 0.72878(13) 0.0336(7) Uani 1 1 d . . . . .
H212 H 0.112686 0.781346 0.762901 0.040 Uiso 1 1 calc R U . . .
C203 C 0.18729(13) 0.6074(2) 0.83230(13) 0.0356(7) Uani 1 1 d . . . . .
H203 H 0.226432 0.609557 0.842372 0.043 Uiso 1 1 calc R U . . .
C108 C 0.27006(13) 0.6937(2) 0.73315(14) 0.0359(7) Uani 1 1 d . . . . .
H108 H 0.269655 0.682017 0.772224 0.043 Uiso 1 1 calc R U . . .
C117 C 0.40552(13) 0.57884(19) 0.47280(14) 0.0357(7) Uani 1 1 d . . . . .
H117 H 0.438571 0.565007 0.464290 0.043 Uiso 1 1 calc R U . . .
C306 C 0.39571(13) 0.24944(18) 0.54482(13) 0.0312(7) Uani 1 1 d . . . . .
H306 H 0.406373 0.194563 0.546219 0.037 Uiso 1 1 calc R U . . .
C305 C 0.37206(13) 0.2872(2) 0.49089(13) 0.0357(7) Uani 1 1 d . . . . .
H305 H 0.366092 0.257918 0.455103 0.043 Uiso 1 1 calc R U . . .
C401 C 0.12231(13) 0.0773(2) 0.53493(13) 0.0337(7) Uani 1 1 d . . . . .
H40A H 0.108501 0.132244 0.538042 0.040 Uiso 1 1 calc R U . . .
H40B H 0.157125 0.069809 0.567632 0.040 Uiso 1 1 calc R U . . .
C309 C 0.47938(16) 0.0262(2) 0.62454(15) 0.0467(9) Uani 1 1 d . . . . .
H309 H 0.502292 0.003063 0.603848 0.056 Uiso 1 1 calc R U . . .
C209 C 0.01692(14) 0.8781(2) 0.62956(15) 0.0382(8) Uani 1 1 d . . . . .
H209 H -0.007116 0.903196 0.595338 0.046 Uiso 1 1 calc R U . . .
C210 C 0.04884(14) 0.9248(2) 0.67561(15) 0.0409(8) Uani 1 1 d . . . . .
H210 H 0.046446 0.981747 0.673135 0.049 Uiso 1 1 calc R U . . .
C124 C 0.28716(14) 0.50319(19) 0.67872(14) 0.0388(8) Uani 1 1 d . . . . .
H12G H 0.278680 0.512820 0.636103 0.058 Uiso 1 1 calc R U . . .
H12H H 0.252811 0.503291 0.689379 0.058 Uiso 1 1 calc R U . . .
H12I H 0.305466 0.450953 0.688735 0.058 Uiso 1 1 calc R U . . .
C113 C 0.46193(13) 0.5498(2) 0.68484(15) 0.0408(8) Uani 1 1 d . . . . .
H113 H 0.499317 0.533633 0.692529 0.049 Uiso 1 1 calc R U . . .
C311 C 0.41383(14) 0.0098(2) 0.67764(16) 0.0429(8) Uani 1 1 d . . . . .
H311 H 0.392240 -0.024459 0.693877 0.051 Uiso 1 1 calc R U . . .
C310 C 0.44636(15) -0.0227(2) 0.64721(15) 0.0459(9) Uani 1 1 d . . . . .
H310 H 0.446451 -0.079173 0.641471 0.055 Uiso 1 1 calc R U . . .
C28 C -0.03145(12) 0.3148(2) 0.57146(14) 0.0414(8) Uani 1 1 d . . . . .
H28A H -0.027481 0.372357 0.564801 0.062 Uiso 1 1 calc R U . . .
H28B H -0.055113 0.307496 0.596849 0.062 Uiso 1 1 calc R U . . .
H28C H -0.048224 0.288020 0.533393 0.062 Uiso 1 1 calc R U . . .
C123 C 0.34021(15) 0.5513(2) 0.77975(14) 0.0434(8) Uani 1 1 d . . . . .
H12J H 0.359348 0.499451 0.787943 0.065 Uiso 1 1 calc R U . . .
H12K H 0.306133 0.548677 0.790856 0.065 Uiso 1 1 calc R U . . .
H12L H 0.364235 0.593515 0.802770 0.065 Uiso 1 1 calc R U . . .
C27 C 0.01821(13) 0.1865(2) 0.60845(14) 0.0371(7) Uani 1 1 d . . . . .
H27A H 0.002602 0.162289 0.569189 0.056 Uiso 1 1 calc R U . . .
H27B H -0.006881 0.177300 0.632036 0.056 Uiso 1 1 calc R U . . .
H27C H 0.054151 0.161922 0.628356 0.056 Uiso 1 1 calc R U . . .
C211 C 0.08399(15) 0.8888(2) 0.72493(15) 0.0401(8) Uani 1 1 d . . . . .
H211 H 0.105651 0.921045 0.756623 0.048 Uiso 1 1 calc R U . . .
C115 C 0.44570(12) 0.6240(2) 0.58386(15) 0.0373(8) Uani 1 1 d . . . . .
C122 C 0.19504(15) 0.8683(2) 0.59459(17) 0.0477(9) Uani 1 1 d . . . . .
H12M H 0.161941 0.838190 0.594757 0.072 Uiso 1 1 calc R U . . .
H12N H 0.186121 0.903977 0.560064 0.072 Uiso 1 1 calc R U . . .
H12O H 0.207990 0.900401 0.630867 0.072 Uiso 1 1 calc R U . . .
C121 C 0.29284(14) 0.85916(19) 0.59350(16) 0.0427(8) Uani 1 1 d . . . . .
H12P H 0.305267 0.889248 0.630762 0.064 Uiso 1 1 calc R U . . .
H12Q H 0.284078 0.896784 0.560113 0.064 Uiso 1 1 calc R U . . .
H12R H 0.322235 0.822620 0.590824 0.064 Uiso 1 1 calc R U . . .
C126 C 0.50098(14) 0.5889(3) 0.58171(18) 0.0559(11) Uani 1 1 d . . . . .
H12S H 0.530093 0.602347 0.618384 0.084 Uiso 1 1 calc R U . . .
H12T H 0.510310 0.611557 0.547834 0.084 Uiso 1 1 calc R U . . .
H12U H 0.497807 0.530315 0.577550 0.084 Uiso 1 1 calc R U . . .
C125 C 0.45199(15) 0.7164(2) 0.59160(17) 0.0479(9) Uani 1 1 d . . . . .
H12V H 0.416619 0.739900 0.591618 0.072 Uiso 1 1 calc R U . . .
H12W H 0.463117 0.739191 0.558854 0.072 Uiso 1 1 calc R U . . .
H12X H 0.480216 0.728644 0.629224 0.072 Uiso 1 1 calc R U . . .

loop_
_atom_site_aniso_label
_atom_site_aniso_U_11
_atom_site_aniso_U_22
_atom_site_aniso_U_33
_atom_site_aniso_U_23
_atom_site_aniso_U_13
_atom_site_aniso_U_12
Ga1 0.01956(14) 0.02474(16) 0.01473(14) 0.00045(12) 0.00599(11) 0.00270(12)
Ga10 0.02357(16) 0.02184(16) 0.02642(16) -0.00203(13) 0.00643(12) 0.00144(12)
P301 0.0226(3) 0.0203(4) 0.0207(3) -0.0006(3) 0.0028(3) 0.0009(3)
P201 0.0223(3) 0.0247(4) 0.0217(3) -0.0019(3) 0.0071(3) -0.0020(3)
Cl40 0.0386(4) 0.0472(5) 0.0529(5) -0.0010(4) 0.0179(4) -0.0125(4)
Cl1 0.0738(7) 0.0739(7) 0.0291(4) -0.0159(4) 0.0246(4) -0.0325(5)
N3 0.0223(11) 0.0221(12) 0.0159(10) -0.0006(9) 0.0065(9) -0.0010(9)
N2 0.0190(11) 0.0231(12) 0.0143(10) -0.0012(9) 0.0052(9) 0.0002(9)
N1 0.0193(11) 0.0256(13) 0.0190(11) 0.0013(9) 0.0051(9) 0.0008(9)
N101 0.0261(12) 0.0243(13) 0.0277(12) -0.0033(10) 0.0064(10) 0.0021(10)
N103 0.0238(12) 0.0276(13) 0.0327(13) -0.0012(11) 0.0053(10) 0.0018(10)
N104 0.0244(12) 0.0261(13) 0.0306(13) -0.0040(10) 0.0096(10) -0.0003(10)
N4 0.0209(11) 0.0289(13) 0.0221(12) 0.0016(10) 0.0079(9) 0.0040(10)
N102 0.0241(12) 0.0223(13) 0.0306(13) -0.0073(10) 0.0051(10) -0.0004(10)
C313 0.0239(14) 0.0191(14) 0.0247(14) 0.0032(11) 0.0059(11) -0.0001(11)
C11 0.0205(13) 0.0250(14) 0.0195(13) 0.0021(11) 0.0080(11) -0.0009(11)
C9 0.0205(13) 0.0206(14) 0.0194(13) -0.0012(11) 0.0032(10) 0.0005(11)
C218 0.0275(15) 0.0272(16) 0.0291(15) 0.0034(12) 0.0093(12) 0.0012(12)
C319 0.0213(13) 0.0227(14) 0.0235(14) -0.0024(11) 0.0065(11) 0.0019(11)
C224 0.0222(14) 0.0271(15) 0.0260(14) -0.0018(12) 0.0073(11) 0.0024(11)
C10 0.0246(14) 0.0212(14) 0.0225(13) 0.0025(11) 0.0090(11) 0.0023(11)
C220 0.0322(16) 0.0243(15) 0.0282(15) -0.0047(12) 0.0112(12) -0.0001(12)
C213 0.0184(13) 0.0322(16) 0.0198(13) -0.0025(11) 0.0048(11) -0.0017(11)
C314 0.0244(14) 0.0201(15) 0.0269(14) -0.0002(11) 0.0002(11) -0.0030(11)
C219 0.0214(13) 0.0244(15) 0.0196(13) 0.0005(11) 0.0060(11) 0.0005(11)
C215 0.0270(15) 0.0297(16) 0.0306(15) -0.0014(13) 0.0116(12) 0.0048(12)
C4 0.0247(14) 0.0222(14) 0.0166(13) -0.0011(11) 0.0057(11) -0.0025(11)
C320 0.0247(14) 0.0241(15) 0.0286(15) 0.0009(12) 0.0069(12) 0.0026(12)
C8 0.0205(13) 0.0241(15) 0.0248(14) -0.0020(11) 0.0069(11) 0.0041(11)
C1 0.0219(14) 0.0278(15) 0.0212(13) 0.0006(11) 0.0032(11) 0.0016(11)
C221 0.0292(16) 0.0315(17) 0.0314(16) -0.0012(13) 0.0143(13) 0.0053(12)
C26 0.0363(16) 0.0280(16) 0.0232(14) -0.0020(12) 0.0098(13) -0.0010(13)
C12 0.0236(14) 0.0304(16) 0.0190(13) 0.0055(12) 0.0046(11) 0.0040(12)
C223 0.0281(15) 0.0238(15) 0.0310(15) -0.0036(12) 0.0050(12) -0.0002(12)
C120 0.0327(16) 0.0270(16) 0.0220(14) 0.0007(12) 0.0091(12) 0.0002(12)
C318 0.0206(14) 0.0309(16) 0.0273(15) -0.0036(12) 0.0027(11) -0.0040(12)
C119 0.0321(16) 0.0235(15) 0.0270(14) -0.0012(12) 0.0108(12) -0.0024(12)
C302 0.0248(14) 0.0255(15) 0.0250(14) -0.0023(12) 0.0060(12) 0.0001(11)
C22 0.0234(14) 0.0246(15) 0.0240(14) 0.0017(11) 0.0070(11) -0.0012(11)
C307 0.0288(15) 0.0254(16) 0.0233(14) -0.0016(12) -0.0031(12) 0.0046(12)
C7 0.0249(14) 0.0263(15) 0.0193(13) -0.0032(11) 0.0093(11) -0.0024(11)
C3 0.0317(16) 0.0323(17) 0.0167(13) 0.0014(12) 0.0052(12) -0.0005(13)
C214 0.0232(14) 0.0296(16) 0.0248(14) 0.0027(12) 0.0083(12) 0.0004(11)
C222 0.0218(14) 0.0326(17) 0.0302(15) 0.0026(13) 0.0072(12) -0.0005(12)
C6 0.0205(13) 0.0229(14) 0.0153(12) -0.0019(10) 0.0055(10) -0.0030(11)
C21 0.0302(15) 0.0311(16) 0.0213(14) 0.0017(12) 0.0124(12) 0.0001(12)
C14 0.0233(13) 0.0264(15) 0.0170(12) -0.0020(11) 0.0100(11) -0.0029(11)
C206 0.0307(16) 0.0337(17) 0.0288(15) -0.0018(13) 0.0104(13) 0.0050(13)
C101 0.0289(15) 0.0277(16) 0.0273(15) 0.0035(12) 0.0067(12) 0.0008(12)
C111 0.0344(16) 0.0216(15) 0.0274(15) -0.0038(12) 0.0019(13) 0.0001(12)
C13 0.0251(14) 0.0370(17) 0.0131(12) -0.0011(11) 0.0051(11) -0.0013(12)
C17 0.0366(17) 0.0291(16) 0.0261(15) 0.0029(12) 0.0181(13) 0.0073(13)
C216 0.0281(15) 0.0424(19) 0.0251(15) 0.0022(13) 0.0116(12) 0.0079(13)
C18 0.0264(15) 0.0324(17) 0.0328(16) 0.0078(13) 0.0159(13) 0.0077(12)
C201 0.0269(15) 0.0273(15) 0.0222(14) -0.0044(12) 0.0069(12) -0.0008(12)
C303 0.0261(15) 0.0267(16) 0.0323(16) 0.0036(13) 0.0041(12) 0.0044(12)
C5 0.0227(14) 0.0244(14) 0.0159(12) 0.0001(10) 0.0067(11) 0.0003(11)
C2 0.0238(15) 0.0387(18) 0.0220(14) 0.0024(12) 0.0020(12) 0.0012(13)
C128 0.0262(15) 0.0288(16) 0.0251(14) -0.0019(12) 0.0065(12) -0.0027(12)
C217 0.0265(15) 0.0375(18) 0.0290(15) 0.0072(13) 0.0114(12) 0.0029(13)
C205 0.0451(19) 0.0363(18) 0.0266(15) 0.0041(13) 0.0151(14) 0.0113(14)
C321 0.0239(15) 0.0291(16) 0.0339(16) 0.0012(13) 0.0041(12) 0.0071(12)
C301 0.0225(14) 0.0259(15) 0.0221(14) -0.0001(11) 0.0031(11) -0.0008(11)
C19 0.0220(14) 0.0324(16) 0.0280(15) 0.0056(12) 0.0106(12) 0.0040(12)
C204 0.0399(18) 0.0343(18) 0.0255(15) -0.0056(13) 0.0019(13) 0.0090(14)
C23 0.0350(16) 0.0251(16) 0.0301(15) -0.0024(12) 0.0146(13) -0.0038(12)
C323 0.0303(16) 0.0338(17) 0.0378(17) 0.0078(14) 0.0167(14) 0.0001(13)
C109 0.0259(15) 0.0321(17) 0.0276(15) -0.0067(13) 0.0041(12) -0.0081(12)
C110 0.0369(17) 0.0283(16) 0.0250(15) -0.0040(12) 0.0036(13) -0.0064(13)
C322 0.0213(14) 0.0344(17) 0.0347(16) -0.0049(13) 0.0097(12) -0.0020(12)
C15 0.0307(15) 0.0267(15) 0.0198(13) -0.0013(11) 0.0125(12) -0.0007(12)
C315 0.0242(15) 0.0306(16) 0.0340(16) 0.0022(13) 0.0088(12) -0.0028(12)
C106 0.0215(14) 0.0290(16) 0.0371(16) -0.0094(13) 0.0070(12) -0.0033(12)
C16 0.0299(15) 0.0258(15) 0.0224(14) 0.0030(11) 0.0140(12) 0.0030(12)
C324 0.0239(14) 0.0349(17) 0.0269(15) 0.0068(13) 0.0076(12) 0.0033(12)
C104 0.0299(16) 0.0213(15) 0.0382(17) 0.0012(13) 0.0075(13) 0.0026(12)
C118 0.0404(18) 0.0322(17) 0.0322(16) -0.0038(13) 0.0170(14) -0.0033(14)
C24 0.0382(17) 0.0294(16) 0.0273(15) 0.0053(13) 0.0128(13) 0.0116(13)
C114 0.0251(15) 0.0292(16) 0.0391(17) -0.0101(13) 0.0055(13) 0.0034(12)
C116 0.0272(15) 0.0273(16) 0.0403(17) -0.0035(13) 0.0130(13) -0.0004(12)
C312 0.0312(16) 0.0261(16) 0.0380(17) 0.0009(13) -0.0032(13) -0.0008(13)
C304 0.0290(16) 0.0404(19) 0.0254(15) 0.0058(13) 0.0014(12) 0.0019(13)
C202 0.0302(16) 0.0416(19) 0.0267(15) -0.0035(13) 0.0081(13) -0.0038(14)
C102 0.0323(16) 0.0304(17) 0.0296(16) 0.0056(13) 0.0055(13) 0.0021(13)
C112 0.0437(19) 0.0282(17) 0.0269(16) -0.0095(13) -0.0071(14) 0.0063(14)
C208 0.0327(16) 0.0300(17) 0.0323(16) 0.0000(13) 0.0086(13) -0.0006(13)
C317 0.0291(16) 0.0437(19) 0.0234(15) -0.0064(13) 0.0045(12) 0.0001(13)
C20 0.0187(14) 0.0371(17) 0.0283(15) 0.0032(13) 0.0077(12) 0.0025(12)
C107 0.0260(15) 0.0385(19) 0.0444(19) -0.0159(15) 0.0123(14) -0.0046(13)
C316 0.0310(16) 0.0369(18) 0.0277(15) 0.0021(13) 0.0110(13) 0.0020(13)
C207 0.0270(14) 0.0264(15) 0.0286(15) -0.0031(12) 0.0130(12) -0.0049(12)
C25 0.0421(18) 0.0353(18) 0.0197(14) -0.0040(12) 0.0118(13) 0.0040(14)
C105 0.0324(16) 0.0224(16) 0.0416(18) -0.0057(13) 0.0076(14) 0.0031(12)
C308 0.0462(19) 0.0304(18) 0.0302(16) 0.0008(13) 0.0049(14) 0.0100(14)
C103 0.0321(16) 0.0283(17) 0.0392(18) 0.0082(14) 0.0083(14) 0.0074(13)
C127 0.0417(18) 0.0381(18) 0.0230(15) 0.0012(13) 0.0074(13) 0.0002(14)
C212 0.0385(17) 0.0353(18) 0.0289(16) -0.0024(13) 0.0133(14) -0.0096(14)
C203 0.0275(16) 0.0418(19) 0.0332(17) -0.0077(14) 0.0030(13) -0.0003(14)
C108 0.0308(16) 0.044(2) 0.0338(17) -0.0090(15) 0.0121(14) -0.0096(14)
C117 0.0345(17) 0.0379(18) 0.0410(18) -0.0047(14) 0.0207(14) 0.0003(14)
C306 0.0376(17) 0.0255(16) 0.0268(15) -0.0027(12) 0.0042(13) 0.0046(13)
C305 0.0419(19) 0.0352(18) 0.0258(15) -0.0050(13) 0.0041(14) 0.0042(14)
C401 0.0399(18) 0.0360(18) 0.0281(15) -0.0056(13) 0.0145(14) -0.0115(14)
C309 0.055(2) 0.041(2) 0.0334(18) -0.0104(15) -0.0029(16) 0.0218(17)
C209 0.0409(19) 0.0327(18) 0.0434(19) 0.0088(15) 0.0163(15) -0.0001(14)
C210 0.050(2) 0.0271(17) 0.054(2) -0.0011(15) 0.0283(18) -0.0119(15)
C124 0.048(2) 0.0293(17) 0.0340(17) -0.0018(14) 0.0057(15) -0.0124(15)
C113 0.0295(17) 0.042(2) 0.0429(19) -0.0179(16) -0.0009(14) 0.0115(14)
C311 0.0366(18) 0.0287(18) 0.050(2) 0.0049(15) -0.0066(16) -0.0013(14)
C310 0.045(2) 0.0243(17) 0.047(2) 0.0009(15) -0.0163(17) 0.0029(15)
C28 0.0246(16) 0.063(2) 0.0358(18) 0.0014(16) 0.0073(14) 0.0069(15)
C123 0.057(2) 0.039(2) 0.0303(17) 0.0003(15) 0.0065(16) -0.0054(17)
C27 0.0305(17) 0.045(2) 0.0379(18) -0.0021(15) 0.0128(14) -0.0109(14)
C211 0.052(2) 0.0325(18) 0.0394(18) -0.0081(15) 0.0199(16) -0.0193(16)
C115 0.0247(16) 0.0386(19) 0.049(2) -0.0135(15) 0.0124(14) -0.0050(13)
C122 0.046(2) 0.038(2) 0.055(2) -0.0103(17) 0.0102(17) 0.0150(16)
C121 0.046(2) 0.0238(17) 0.053(2) -0.0044(15) 0.0086(17) -0.0035(14)
C126 0.0283(18) 0.081(3) 0.058(2) -0.016(2) 0.0136(17) 0.0050(18)
C125 0.044(2) 0.045(2) 0.057(2) -0.0129(18) 0.0188(18) -0.0184(17)

loop_
_atom_type_symbol
_atom_type_description
_atom_type_scat_dispersion_real
_atom_type_scat_dispersion_imag
_atom_type_scat_source
C C 0.0033 0.0016 'International Tables Vol C Tables 4.2.6.8 and 6.1.1.4'
H H 0.0000 0.0000 'International Tables Vol C Tables 4.2.6.8 and 6.1.1.4'
Cl Cl 0.1484 0.1585 'International Tables Vol C Tables 4.2.6.8 and 6.1.1.4'
Ga Ga 0.2307 1.6083 'International Tables Vol C Tables 4.2.6.8 and 6.1.1.4'
N N 0.0061 0.0033 'International Tables Vol C Tables 4.2.6.8 and 6.1.1.4'
P P 0.1023 0.0942 'International Tables Vol C Tables 4.2.6.8 and 6.1.1.4'

loop_
_exptl_crystal_face_index_h
_exptl_crystal_face_index_k
_exptl_crystal_face_index_l
_exptl_crystal_face_perp_dist
3.00 3.00 -1.00 0.0560
-3.00 -3.00 1.00 0.0560
1.00 -2.00 -1.00 0.0590
-3.00 -2.00 0.00 0.0630
0.00 3.00 1.00 0.0490
3.00 3.00 1.00 0.0490
2.00 3.00 2.00 0.0430
3.00 -1.00 -1.00 0.0760
-3.00 -2.00 -1.00 0.0610
-2.00 1.00 1.00 0.0500
3.00 2.00 2.00 0.0450
-3.00 2.00 2.00 0.0440
3.00 -2.00 -2.00 0.0600
-2.00 -2.00 -3.00 0.0590
2.00 1.00 2.00 0.0380
1.00 1.00 3.00 0.0230
-1.00 -1.00 -3.00 0.0560
1.00 0.00 2.00 0.0320
-1.00 0.00 -2.00 0.0590
0.00 0.00 1.00 0.0250
0.00 0.00 -1.00 0.0430

loop_
_geom_angle_atom_site_label_1
_geom_angle_atom_site_label_2
_geom_angle_atom_site_label_3
_geom_angle
_geom_angle_site_symmetry_1
_geom_angle_site_symmetry_3
_geom_angle_publ_flag
N3 Ga1 N2 89.36(9) . . ?
N1 Ga1 N3 178.59(10) . . ?
N1 Ga1 N2 89.93(9) . . ?
N4 Ga1 N3 90.33(9) . . ?
N4 Ga1 N2 178.42(10) . . ?
N4 Ga1 N1 90.41(9) . . ?
N101 Ga10 N103 178.92(11) . . ?
N101 Ga10 N104 89.81(10) . . ?
N101 Ga10 N102 90.14(10) . . ?
N103 Ga10 N104 89.70(10) . . ?
N102 Ga10 N103 90.37(10) . . ?
N102 Ga10 N104 178.95(10) . . ?
C313 P301 C319 109.86(13) . . ?
C313 P301 C307 110.55(13) . . ?
C313 P301 C301 109.23(13) . . ?
C319 P301 C307 108.21(13) . . ?
C301 P301 C319 108.18(13) . . ?
C301 P301 C307 110.77(13) . . ?
C213 P201 C219 111.50(13) . . ?
C213 P201 C201 106.86(13) . . ?
C213 P201 C207 112.30(13) . . ?
C201 P201 C219 110.26(13) . . ?
C201 P201 C207 108.94(13) . . ?
C207 P201 C219 106.97(13) . . ?
C11 N3 Ga1 125.90(17) . . ?
C11 N3 C14 108.2(2) . . ?
C14 N3 Ga1 125.64(18) . . ?
C9 N2 Ga1 125.23(17) . . ?
C6 N2 Ga1 126.23(18) . . ?
C6 N2 C9 107.8(2) . . ?
C4 N1 Ga1 125.67(18) . . ?
C1 N1 Ga1 125.68(17) . . ?
C1 N1 C4 108.2(2) . . ?
C101 N101 Ga10 126.67(19) . . ?
C101 N101 C104 107.6(2) . . ?
C104 N101 Ga10 125.70(19) . . ?
C111 N103 Ga10 125.59(19) . . ?
C114 N103 Ga10 126.7(2) . . ?
C114 N103 C111 107.6(2) . . ?
C119 N104 Ga10 125.33(19) . . ?
C116 N104 Ga10 126.8(2) . . ?
C116 N104 C119 107.7(2) . . ?
C19 N4 Ga1 125.91(18) . . ?
C16 N4 Ga1 126.13(18) . . ?
C16 N4 C19 107.8(2) . . ?
C109 N102 Ga10 126.71(19) . . ?
C109 N102 C106 107.5(2) . . ?
C106 N102 Ga10 125.7(2) . . ?
C314 C313 P301 119.9(2) . . ?
C318 C313 P301 119.9(2) . . ?
C318 C313 C314 120.2(3) . . ?
N3 C11 C10 120.5(2) . . ?
C12 C11 N3 108.2(2) . . ?
C12 C11 C10 131.1(3) . . ?
N2 C9 C10 120.9(2) . . ?
C8 C9 N2 108.4(2) . . ?
C8 C9 C10 130.4(2) . . ?
C213 C218 H218 120.5 . . ?
C217 C218 H218 120.5 . . ?
C217 C218 C213 119.0(3) . . ?
C320 C319 P301 118.8(2) . . ?
C324 C319 P301 120.7(2) . . ?
C324 C319 C320 120.4(3) . . ?
C219 C224 H224 120.2 . . ?
C223 C224 H224 120.2 . . ?
C223 C224 C219 119.6(3) . . ?
C11 C10 C9 111.5(2) . . ?
C11 C10 C23 107.7(2) . . ?
C11 C10 C24 110.7(2) . . ?
C9 C10 C23 109.5(2) . . ?
C9 C10 C24 109.3(2) . . ?
C24 C10 C23 108.1(2) . . ?
C219 C220 H220 120.1 . . ?
C221 C220 H220 120.1 . . ?
C221 C220 C219 119.8(3) . . ?
C218 C213 P201 121.1(2) . . ?
C214 C213 P201 118.2(2) . . ?
C214 C213 C218 120.7(3) . . ?
C313 C314 H314 120.2 . . ?
C315 C314 C313 119.5(3) . . ?
C315 C314 H314 120.2 . . ?
C224 C219 P201 121.6(2) . . ?
C224 C219 C220 120.0(3) . . ?
C220 C219 P201 118.4(2) . . ?
C214 C215 H215 120.2 . . ?
C214 C215 C216 119.7(3) . . ?
C216 C215 H215 120.2 . . ?
N1 C4 C5 120.9(2) . . ?
C3 C4 N1 108.4(2) . . ?
C3 C4 C5 130.5(2) . . ?
C319 C320 H320 120.4 . . ?
C321 C320 C319 119.2(3) . . ?
C321 C320 H320 120.4 . . ?
C9 C8 H8 126.3 . . ?
C9 C8 C7 107.5(2) . . ?
C7 C8 H8 126.3 . . ?
N1 C1 C20 120.3(2) . . ?
C2 C1 N1 108.7(2) . . ?
C2 C1 C20 130.9(3) . . ?
C220 C221 H221 119.9 . . ?
C222 C221 C220 120.2(3) . . ?
C222 C221 H221 119.9 . . ?
H26A C26 H26B 109.5 . . ?
H26A C26 H26C 109.5 . . ?
H26B C26 H26C 109.5 . . ?
C15 C26 H26A 109.5 . . ?
C15 C26 H26B 109.5 . . ?
C15 C26 H26C 109.5 . . ?
C11 C12 H12 126.3 . . ?
C11 C12 C13 107.5(2) . . ?
C13 C12 H12 126.3 . . ?
C224 C223 H223 119.8 . . ?
C222 C223 C224 120.4(3) . . ?
C222 C223 H223 119.8 . . ?
C119 C120 C128 108.0(2) . . ?
C119 C120 C127 109.4(2) . . ?
C101 C120 C119 112.4(2) . . ?
C101 C120 C128 108.8(2) . . ?
C101 C120 C127 109.7(2) . . ?
C127 C120 C128 108.4(2) . . ?
C313 C318 H318 120.6 . . ?
C317 C318 C313 118.9(3) . . ?
C317 C318 H318 120.6 . . ?
N104 C119 C120 121.0(2) . . ?
C118 C119 N104 108.7(3) . . ?
C118 C119 C120 129.8(3) . . ?
C303 C302 H302 120.2 . . ?
C301 C302 H302 120.2 . . ?
C301 C302 C303 119.5(3) . . ?
H22A C22 H22B 109.5 . . ?
H22A C22 H22C 109.5 . . ?
H22B C22 H22C 109.5 . . ?
C5 C22 H22A 109.5 . . ?
C5 C22 H22B 109.5 . . ?
C5 C22 H22C 109.5 . . ?
C312 C307 P301 121.8(2) . . ?
C312 C307 C308 120.4(3) . . ?
C308 C307 P301 117.7(2) . . ?
C8 C7 H7 126.3 . . ?
C6 C7 C8 107.3(2) . . ?
C6 C7 H7 126.3 . . ?
C4 C3 H3 126.2 . . ?
C4 C3 C2 107.5(2) . . ?
C2 C3 H3 126.2 . . ?
C213 C214 H214 120.2 . . ?
C215 C214 C213 119.5(3) . . ?
C215 C214 H214 120.2 . . ?
C221 C222 C223 120.1(3) . . ?
C221 C222 H222 120.0 . . ?
C223 C222 H222 120.0 . . ?
N2 C6 C5 119.6(2) . . ?
C7 C6 N2 108.9(2) . . ?
C7 C6 C5 131.3(2) . . ?
H21A C21 H21B 109.5 . . ?
H21A C21 H21C 109.5 . . ?
H21B C21 H21C 109.5 . . ?
C5 C21 H21A 109.5 . . ?
C5 C21 H21B 109.5 . . ?
C5 C21 H21C 109.5 . . ?
N3 C14 C15 120.5(2) . . ?
C13 C14 N3 108.3(2) . . ?
C13 C14 C15 131.0(2) . . ?
C201 C206 H206 120.4 . . ?
C205 C206 H206 120.4 . . ?
C205 C206 C201 119.1(3) . . ?
N101 C101 C120 120.7(2) . . ?
C102 C101 N101 108.9(3) . . ?
C102 C101 C120 130.2(3) . . ?
N103 C111 C110 121.0(3) . . ?
C112 C111 N103 108.5(3) . . ?
C112 C111 C110 130.2(3) . . ?
C12 C13 H13 126.1 . . ?
C14 C13 C12 107.8(2) . . ?
C14 C13 H13 126.1 . . ?
C18 C17 H17 126.2 . . ?
C16 C17 H17 126.2 . . ?
C16 C17 C18 107.5(2) . . ?
C215 C216 H216 119.4 . . ?
C217 C216 C215 121.1(3) . . ?
C217 C216 H216 119.4 . . ?
C17 C18 H18 126.2 . . ?
C19 C18 C17 107.7(3) . . ?
C19 C18 H18 126.2 . . ?
C206 C201 P201 121.3(2) . . ?
C206 C201 C202 120.5(3) . . ?
C202 C201 P201 118.1(2) . . ?
C302 C303 H303 120.0 . . ?
C304 C303 C302 120.1(3) . . ?
C304 C303 H303 120.0 . . ?
C4 C5 C22 108.9(2) . . ?
C4 C5 C6 111.3(2) . . ?
C4 C5 C21 110.3(2) . . ?
C6 C5 C22 108.5(2) . . ?
C6 C5 C21 109.5(2) . . ?
C21 C5 C22 108.2(2) . . ?
C1 C2 C3 107.2(2) . . ?
C1 C2 H2 126.4 . . ?
C3 C2 H2 126.4 . . ?
C120 C128 H12A 109.5 . . ?
C120 C128 H12B 109.5 . . ?
C120 C128 H12C 109.5 . . ?
H12A C128 H12B 109.5 . . ?
H12A C128 H12C 109.5 . . ?
H12B C128 H12C 109.5 . . ?
C218 C217 H217 120.1 . . ?
C216 C217 C218 119.9(3) . . ?
C216 C217 H217 120.1 . . ?
C206 C205 H205 119.9 . . ?
C204 C205 C206 120.2(3) . . ?
C204 C205 H205 119.9 . . ?
C320 C321 H321 119.9 . . ?
C322 C321 C320 120.2(3) . . ?
C322 C321 H321 119.9 . . ?
C302 C301 P301 118.9(2) . . ?
C302 C301 C306 120.4(3) . . ?
C306 C301 P301 120.4(2) . . ?
N4 C19 C20 120.5(2) . . ?
C18 C19 N4 108.2(3) . . ?
C18 C19 C20 131.0(3) . . ?
C205 C204 H204 119.8 . . ?
C205 C204 C203 120.4(3) . . ?
C203 C204 H204 119.8 . . ?
C10 C23 H23A 109.5 . . ?
C10 C23 H23B 109.5 . . ?
C10 C23 H23C 109.5 . . ?
H23A C23 H23B 109.5 . . ?
H23A C23 H23C 109.5 . . ?
H23B C23 H23C 109.5 . . ?
C322 C323 H323 119.9 . . ?
C322 C323 C324 120.3(3) . . ?
C324 C323 H323 119.9 . . ?
N102 C109 C110 119.8(2) . . ?
C108 C109 N102 109.0(3) . . ?
C108 C109 C110 130.9(3) . . ?
C111 C110 C124 108.8(3) . . ?
C111 C110 C123 109.8(3) . . ?
C109 C110 C111 112.1(2) . . ?
C109 C110 C124 108.7(3) . . ?
C109 C110 C123 109.6(3) . . ?
C123 C110 C124 107.9(3) . . ?
C321 C322 H322 119.8 . . ?
C323 C322 C321 120.3(3) . . ?
C323 C322 H322 119.8 . . ?
C14 C15 C26 108.8(2) . . ?
C14 C15 C16 112.2(2) . . ?
C14 C15 C25 109.6(2) . . ?
C16 C15 C26 108.7(2) . . ?
C16 C15 C25 108.8(2) . . ?
C25 C15 C26 108.7(2) . . ?
C314 C315 H315 119.8 . . ?
C316 C315 C314 120.4(3) . . ?
C316 C315 H315 119.8 . . ?
N102 C106 C105 120.1(3) . . ?
C107 C106 N102 108.9(3) . . ?
C107 C106 C105 130.8(3) . . ?
N4 C16 C15 120.2(2) . . ?
C17 C16 N4 108.8(2) . . ?
C17 C16 C15 130.8(3) . . ?
C319 C324 H324 120.2 . . ?
C323 C324 C319 119.5(3) . . ?
C323 C324 H324 120.2 . . ?
N101 C104 C105 120.5(3) . . ?
C103 C104 N101 109.2(3) . . ?
C103 C104 C105 130.0(3) . . ?
C119 C118 H118 126.2 . . ?
C119 C118 C117 107.6(3) . . ?
C117 C118 H118 126.2 . . ?
C10 C24 H24A 109.5 . . ?
C10 C24 H24B 109.5 . . ?
C10 C24 H24C 109.5 . . ?
H24A C24 H24B 109.5 . . ?
H24A C24 H24C 109.5 . . ?
H24B C24 H24C 109.5 . . ?
N103 C114 C115 120.4(3) . . ?
C113 C114 N103 108.7(3) . . ?
C113 C114 C115 130.6(3) . . ?
N104 C116 C115 120.3(3) . . ?
C117 C116 N104 109.1(3) . . ?
C117 C116 C115 130.6(3) . . ?
C307 C312 H312 120.3 . . ?
C307 C312 C311 119.5(3) . . ?
C311 C312 H312 120.3 . . ?
C303 C304 H304 119.8 . . ?
C305 C304 C303 120.4(3) . . ?
C305 C304 H304 119.8 . . ?
C201 C202 H202 120.2 . . ?
C203 C202 C201 119.6(3) . . ?
C203 C202 H202 120.2 . . ?
C101 C102 H102 126.4 . . ?
C101 C102 C103 107.1(3) . . ?
C103 C102 H102 126.4 . . ?
C111 C112 H112 126.2 . . ?
C111 C112 C113 107.5(3) . . ?
C113 C112 H112 126.2 . . ?
C207 C208 H208 120.2 . . ?
C209 C208 H208 120.2 . . ?
C209 C208 C207 119.7(3) . . ?
C318 C317 H317 119.6 . . ?
C316 C317 C318 120.7(3) . . ?
C316 C317 H317 119.6 . . ?
C1 C20 C28 109.6(2) . . ?
C1 C20 C27 108.9(2) . . ?
C19 C20 C1 111.4(2) . . ?
C19 C20 C28 109.9(2) . . ?
C19 C20 C27 109.0(2) . . ?
C28 C20 C27 108.0(3) . . ?
C106 C107 H107 126.4 . . ?
C106 C107 C108 107.1(3) . . ?
C108 C107 H107 126.4 . . ?
C315 C316 H316 119.8 . . ?
C317 C316 C315 120.3(3) . . ?
C317 C316 H316 119.8 . . ?
C208 C207 P201 119.3(2) . . ?
C212 C207 P201 121.2(2) . . ?
C212 C207 C208 119.4(3) . . ?
C15 C25 H25A 109.5 . . ?
C15 C25 H25B 109.5 . . ?
C15 C25 H25C 109.5 . . ?
H25A C25 H25B 109.5 . . ?
H25A C25 H25C 109.5 . . ?
H25B C25 H25C 109.5 . . ?
C106 C105 C122 110.0(3) . . ?
C106 C105 C121 108.7(3) . . ?
C104 C105 C106 110.9(2) . . ?
C104 C105 C122 110.0(3) . . ?
C104 C105 C121 109.0(3) . . ?
C122 C105 C121 108.2(3) . . ?
C307 C308 H308 120.5 . . ?
C309 C308 C307 119.0(3) . . ?
C309 C308 H308 120.5 . . ?
C104 C103 C102 107.1(3) . . ?
C104 C103 H103 126.4 . . ?
C102 C103 H103 126.4 . . ?
C120 C127 H12D 109.5 . . ?
C120 C127 H12E 109.5 . . ?
C120 C127 H12F 109.5 . . ?
H12D C127 H12E 109.5 . . ?
H12D C127 H12F 109.5 . . ?
H12E C127 H12F 109.5 . . ?
C207 C212 H212 120.0 . . ?
C211 C212 C207 120.0(3) . . ?
C211 C212 H212 120.0 . . ?
C204 C203 H203 120.0 . . ?
C202 C203 C204 120.1(3) . . ?
C202 C203 H203 120.0 . . ?
C109 C108 C107 107.6(3) . . ?
C109 C108 H108 126.2 . . ?
C107 C108 H108 126.2 . . ?
C118 C117 H117 126.6 . . ?
C116 C117 C118 106.9(3) . . ?
C116 C117 H117 126.6 . . ?
C301 C306 H306 120.4 . . ?
C305 C306 C301 119.1(3) . . ?
C305 C306 H306 120.4 . . ?
C304 C305 C306 120.4(3) . . ?
C304 C305 H305 119.8 . . ?
C306 C305 H305 119.8 . . ?
Cl40 C401 H40A 109.5 . . ?
Cl40 C401 H40B 109.5 . . ?
Cl1 C401 Cl40 110.81(17) . . ?
Cl1 C401 H40A 109.5 . . ?
Cl1 C401 H40B 109.5 . . ?
H40A C401 H40B 108.1 . . ?
C308 C309 H309 120.0 . . ?
C310 C309 C308 119.9(3) . . ?
C310 C309 H309 120.0 . . ?
C208 C209 H209 119.8 . . ?
C210 C209 C208 120.4(3) . . ?
C210 C209 H209 119.8 . . ?
C209 C210 H210 120.0 . . ?
C211 C210 C209 120.0(3) . . ?
C211 C210 H210 120.0 . . ?
C110 C124 H12G 109.5 . . ?
C110 C124 H12H 109.5 . . ?
C110 C124 H12I 109.5 . . ?
H12G C124 H12H 109.5 . . ?
H12G C124 H12I 109.5 . . ?
H12H C124 H12I 109.5 . . ?
C114 C113 C112 107.6(3) . . ?
C114 C113 H113 126.2 . . ?
C112 C113 H113 126.2 . . ?
C312 C311 H311 119.7 . . ?
C310 C311 C312 120.6(3) . . ?
C310 C311 H311 119.7 . . ?
C309 C310 H310 119.7 . . ?
C311 C310 C309 120.6(3) . . ?
C311 C310 H310 119.7 . . ?
C20 C28 H28A 109.5 . . ?
C20 C28 H28B 109.5 . . ?
C20 C28 H28C 109.5 . . ?
H28A C28 H28B 109.5 . . ?
H28A C28 H28C 109.5 . . ?
H28B C28 H28C 109.5 . . ?
C110 C123 H12J 109.5 . . ?
C110 C123 H12K 109.5 . . ?
C110 C123 H12L 109.5 . . ?
H12J C123 H12K 109.5 . . ?
H12J C123 H12L 109.5 . . ?
H12K C123 H12L 109.5 . . ?
C20 C27 H27A 109.5 . . ?
C20 C27 H27B 109.5 . . ?
C20 C27 H27C 109.5 . . ?
H27A C27 H27B 109.5 . . ?
H27A C27 H27C 109.5 . . ?
H27B C27 H27C 109.5 . . ?
C212 C211 H211 119.8 . . ?
C210 C211 C212 120.4(3) . . ?
C210 C211 H211 119.8 . . ?
C114 C115 C116 110.7(3) . . ?
C114 C115 C126 110.2(3) . . ?
C114 C115 C125 109.1(3) . . ?
C116 C115 C126 109.3(3) . . ?
C116 C115 C125 109.0(3) . . ?
C126 C115 C125 108.6(3) . . ?
C105 C122 H12M 109.5 . . ?
C105 C122 H12N 109.5 . . ?
C105 C122 H12O 109.5 . . ?
H12M C122 H12N 109.5 . . ?
H12M C122 H12O 109.5 . . ?
H12N C122 H12O 109.5 . . ?
C105 C121 H12P 109.5 . . ?
C105 C121 H12Q 109.5 . . ?
C105 C121 H12R 109.5 . . ?
H12P C121 H12Q 109.5 . . ?
H12P C121 H12R 109.5 . . ?
H12Q C121 H12R 109.5 . . ?
C115 C126 H12S 109.5 . . ?
C115 C126 H12T 109.5 . . ?
C115 C126 H12U 109.5 . . ?
H12S C126 H12T 109.5 . . ?
H12S C126 H12U 109.5 . . ?
H12T C126 H12U 109.5 . . ?
C115 C125 H12V 109.5 . . ?
C115 C125 H12W 109.5 . . ?
C115 C125 H12X 109.5 . . ?
H12V C125 H12W 109.5 . . ?
H12V C125 H12X 109.5 . . ?
H12W C125 H12X 109.5 . . ?

loop_
_geom_bond_atom_site_label_1
_geom_bond_atom_site_label_2
_geom_bond_distance
_geom_bond_site_symmetry_2
_geom_bond_publ_flag
Ga1 N3 1.938(2) . ?
Ga1 N2 1.946(2) . ?
Ga1 N1 1.935(2) . ?
Ga1 N4 1.929(2) . ?
Ga10 N101 1.928(2) . ?
Ga10 N103 1.938(2) . ?
Ga10 N104 1.951(2) . ?
Ga10 N102 1.935(2) . ?
P301 C313 1.790(3) . ?
P301 C319 1.798(3) . ?
P301 C307 1.807(3) . ?
P301 C301 1.791(3) . ?
P201 C213 1.791(3) . ?
P201 C219 1.797(3) . ?
P201 C201 1.792(3) . ?
P201 C207 1.796(3) . ?
Cl40 C401 1.764(3) . ?
Cl1 C401 1.748(3) . ?
N3 C11 1.384(3) . ?
N3 C14 1.388(3) . ?
N2 C9 1.388(3) . ?
N2 C6 1.384(3) . ?
N1 C4 1.392(3) . ?
N1 C1 1.384(3) . ?
N101 C101 1.380(4) . ?
N101 C104 1.382(4) . ?
N103 C111 1.389(4) . ?
N103 C114 1.388(4) . ?
N104 C119 1.387(4) . ?
N104 C116 1.382(4) . ?
N4 C19 1.396(3) . ?
N4 C16 1.377(3) . ?
N102 C109 1.386(4) . ?
N102 C106 1.390(4) . ?
C313 C314 1.400(4) . ?
C313 C318 1.399(4) . ?
C11 C10 1.500(4) . ?
C11 C12 1.377(4) . ?
C9 C10 1.511(4) . ?
C9 C8 1.377(4) . ?
C218 H218 0.9500 . ?
C218 C213 1.398(4) . ?
C218 C217 1.394(4) . ?
C319 C320 1.399(4) . ?
C319 C324 1.390(4) . ?
C224 H224 0.9500 . ?
C224 C219 1.389(4) . ?
C224 C223 1.386(4) . ?
C10 C23 1.551(4) . ?
C10 C24 1.529(4) . ?
C220 H220 0.9500 . ?
C220 C219 1.392(4) . ?
C220 C221 1.385(4) . ?
C213 C214 1.394(4) . ?
C314 H314 0.9500 . ?
C314 C315 1.380(4) . ?
C215 H215 0.9500 . ?
C215 C214 1.384(4) . ?
C215 C216 1.388(4) . ?
C4 C3 1.368(4) . ?
C4 C5 1.510(4) . ?
C320 H320 0.9500 . ?
C320 C321 1.388(4) . ?
C8 H8 0.9500 . ?
C8 C7 1.419(4) . ?
C1 C2 1.372(4) . ?
C1 C20 1.511(4) . ?
C221 H221 0.9500 . ?
C221 C222 1.381(4) . ?
C26 H26A 0.9800 . ?
C26 H26B 0.9800 . ?
C26 H26C 0.9800 . ?
C26 C15 1.545(4) . ?
C12 H12 0.9500 . ?
C12 C13 1.414(4) . ?
C223 H223 0.9500 . ?
C223 C222 1.382(4) . ?
C120 C119 1.519(4) . ?
C120 C101 1.510(4) . ?
C120 C128 1.548(4) . ?
C120 C127 1.535(4) . ?
C318 H318 0.9500 . ?
C318 C317 1.386(4) . ?
C119 C118 1.371(4) . ?
C302 H302 0.9500 . ?
C302 C303 1.388(4) . ?
C302 C301 1.385(4) . ?
C22 H22A 0.9800 . ?
C22 H22B 0.9800 . ?
C22 H22C 0.9800 . ?
C22 C5 1.542(4) . ?
C307 C312 1.386(4) . ?
C307 C308 1.399(4) . ?
C7 H7 0.9500 . ?
C7 C6 1.370(4) . ?
C3 H3 0.9500 . ?
C3 C2 1.432(4) . ?
C214 H214 0.9500 . ?
C222 H222 0.9500 . ?
C6 C5 1.515(4) . ?
C21 H21A 0.9800 . ?
C21 H21B 0.9800 . ?
C21 H21C 0.9800 . ?
C21 C5 1.532(3) . ?
C14 C13 1.369(4) . ?
C14 C15 1.510(4) . ?
C206 H206 0.9500 . ?
C206 C201 1.389(4) . ?
C206 C205 1.383(4) . ?
C101 C102 1.371(4) . ?
C111 C110 1.513(4) . ?
C111 C112 1.369(4) . ?
C13 H13 0.9500 . ?
C17 H17 0.9500 . ?
C17 C18 1.409(4) . ?
C17 C16 1.376(4) . ?
C216 H216 0.9500 . ?
C216 C217 1.378(4) . ?
C18 H18 0.9500 . ?
C18 C19 1.374(4) . ?
C201 C202 1.391(4) . ?
C303 H303 0.9500 . ?
C303 C304 1.383(4) . ?
C2 H2 0.9500 . ?
C128 H12A 0.9800 . ?
C128 H12B 0.9800 . ?
C128 H12C 0.9800 . ?
C217 H217 0.9500 . ?
C205 H205 0.9500 . ?
C205 C204 1.381(4) . ?
C321 H321 0.9500 . ?
C321 C322 1.385(4) . ?
C301 C306 1.399(4) . ?
C19 C20 1.500(4) . ?
C204 H204 0.9500 . ?
C204 C203 1.382(4) . ?
C23 H23A 0.9800 . ?
C23 H23B 0.9800 . ?
C23 H23C 0.9800 . ?
C323 H323 0.9500 . ?
C323 C322 1.382(4) . ?
C323 C324 1.385(4) . ?
C109 C110 1.510(4) . ?
C109 C108 1.366(4) . ?
C110 C124 1.552(4) . ?
C110 C123 1.535(4) . ?
C322 H322 0.9500 . ?
C15 C16 1.513(4) . ?
C15 C25 1.527(4) . ?
C315 H315 0.9500 . ?
C315 C316 1.379(4) . ?
C106 C107 1.371(4) . ?
C106 C105 1.516(4) . ?
C324 H324 0.9500 . ?
C104 C105 1.509(4) . ?
C104 C103 1.364(4) . ?
C118 H118 0.9500 . ?
C118 C117 1.421(4) . ?
C24 H24A 0.9800 . ?
C24 H24B 0.9800 . ?
C24 H24C 0.9800 . ?
C114 C113 1.365(4) . ?
C114 C115 1.510(5) . ?
C116 C117 1.377(4) . ?
C116 C115 1.514(4) . ?
C312 H312 0.9500 . ?
C312 C311 1.391(4) . ?
C304 H304 0.9500 . ?
C304 C305 1.375(4) . ?
C202 H202 0.9500 . ?
C202 C203 1.375(4) . ?
C102 H102 0.9500 . ?
C102 C103 1.422(4) . ?
C112 H112 0.9500 . ?
C112 C113 1.416(5) . ?
C208 H208 0.9500 . ?
C208 C207 1.397(4) . ?
C208 C209 1.384(4) . ?
C317 H317 0.9500 . ?
C317 C316 1.378(4) . ?
C20 C28 1.536(4) . ?
C20 C27 1.552(4) . ?
C107 H107 0.9500 . ?
C107 C108 1.423(5) . ?
C316 H316 0.9500 . ?
C207 C212 1.390(4) . ?
C25 H25A 0.9800 . ?
C25 H25B 0.9800 . ?
C25 H25C 0.9800 . ?
C105 C122 1.527(4) . ?
C105 C121 1.557(4) . ?
C308 H308 0.9500 . ?
C308 C309 1.395(5) . ?
C103 H103 0.9500 . ?
C127 H12D 0.9800 . ?
C127 H12E 0.9800 . ?
C127 H12F 0.9800 . ?
C212 H212 0.9500 . ?
C212 C211 1.385(5) . ?
C203 H203 0.9500 . ?
C108 H108 0.9500 . ?
C117 H117 0.9500 . ?
C306 H306 0.9500 . ?
C306 C305 1.387(4) . ?
C305 H305 0.9500 . ?
C401 H40A 0.9900 . ?
C401 H40B 0.9900 . ?
C309 H309 0.9500 . ?
C309 C310 1.389(5) . ?
C209 H209 0.9500 . ?
C209 C210 1.383(5) . ?
C210 H210 0.9500 . ?
C210 C211 1.373(5) . ?
C124 H12G 0.9800 . ?
C124 H12H 0.9800 . ?
C124 H12I 0.9800 . ?
C113 H113 0.9500 . ?
C311 H311 0.9500 . ?
C311 C310 1.364(5) . ?
C310 H310 0.9500 . ?
C28 H28A 0.9800 . ?
C28 H28B 0.9800 . ?
C28 H28C 0.9800 . ?
C123 H12J 0.9800 . ?
C123 H12K 0.9800 . ?
C123 H12L 0.9800 . ?
C27 H27A 0.9800 . ?
C27 H27B 0.9800 . ?
C27 H27C 0.9800 . ?
C211 H211 0.9500 . ?
C115 C126 1.537(4) . ?
C115 C125 1.551(5) . ?
C122 H12M 0.9800 . ?
C122 H12N 0.9800 . ?
C122 H12O 0.9800 . ?
C121 H12P 0.9800 . ?
C121 H12Q 0.9800 . ?
C121 H12R 0.9800 . ?
C126 H12S 0.9800 . ?
C126 H12T 0.9800 . ?
C126 H12U 0.9800 . ?
C125 H12V 0.9800 . ?
C125 H12W 0.9800 . ?
C125 H12X 0.9800 . ?

loop_
_geom_torsion_atom_site_label_1
_geom_torsion_atom_site_label_2
_geom_torsion_atom_site_label_3
_geom_torsion_atom_site_label_4
_geom_torsion
_geom_torsion_site_symmetry_1
_geom_torsion_site_symmetry_2
_geom_torsion_site_symmetry_3
_geom_torsion_site_symmetry_4
_geom_torsion_publ_flag
Ga1 N3 C11 C10 -10.0(3) . . . . ?
Ga1 N3 C11 C12 174.65(18) . . . . ?
Ga1 N3 C14 C13 -174.25(18) . . . . ?
Ga1 N3 C14 C15 1.9(3) . . . . ?
Ga1 N2 C9 C10 -4.5(3) . . . . ?
Ga1 N2 C9 C8 170.53(18) . . . . ?
Ga1 N2 C6 C7 -171.25(18) . . . . ?
Ga1 N2 C6 C5 12.2(3) . . . . ?
Ga1 N1 C4 C3 -172.70(19) . . . . ?
Ga1 N1 C4 C5 1.8(4) . . . . ?
Ga1 N1 C1 C2 172.9(2) . . . . ?
Ga1 N1 C1 C20 -11.0(4) . . . . ?
Ga1 N4 C19 C18 175.17(19) . . . . ?
Ga1 N4 C19 C20 0.8(4) . . . . ?
Ga1 N4 C16 C17 -175.41(19) . . . . ?
Ga1 N4 C16 C15 9.7(4) . . . . ?
Ga10 N101 C101 C120 1.2(4) . . . . ?
Ga10 N101 C101 C102 176.8(2) . . . . ?
Ga10 N101 C104 C105 8.8(4) . . . . ?
Ga10 N101 C104 C103 -177.4(2) . . . . ?
Ga10 N103 C111 C110 1.5(4) . . . . ?
Ga10 N103 C111 C112 176.6(2) . . . . ?
Ga10 N103 C114 C113 -177.2(2) . . . . ?
Ga10 N103 C114 C115 8.8(4) . . . . ?
Ga10 N104 C119 C120 -2.0(4) . . . . ?
Ga10 N104 C119 C118 -175.2(2) . . . . ?
Ga10 N104 C116 C117 175.5(2) . . . . ?
Ga10 N104 C116 C115 -7.0(4) . . . . ?
Ga10 N102 C109 C110 -8.3(4) . . . . ?
Ga10 N102 C109 C108 176.6(2) . . . . ?
Ga10 N102 C106 C107 -176.1(2) . . . . ?
Ga10 N102 C106 C105 -0.8(4) . . . . ?
P301 C313 C314 C315 177.4(2) . . . . ?
P301 C313 C318 C317 -177.4(2) . . . . ?
P301 C319 C320 C321 -176.7(2) . . . . ?
P301 C319 C324 C323 177.7(2) . . . . ?
P301 C307 C312 C311 177.2(2) . . . . ?
P301 C307 C308 C309 -176.3(2) . . . . ?
P301 C301 C306 C305 -172.5(2) . . . . ?
P201 C213 C214 C215 176.8(2) . . . . ?
P201 C201 C202 C203 176.7(2) . . . . ?
P201 C207 C212 C211 -176.7(2) . . . . ?
N3 C11 C10 C9 49.7(3) . . . . ?
N3 C11 C10 C23 -70.5(3) . . . . ?
N3 C11 C10 C24 171.6(2) . . . . ?
N3 C11 C12 C13 -0.4(3) . . . . ?
N3 C14 C13 C12 -0.7(3) . . . . ?
N3 C14 C15 C26 -77.8(3) . . . . ?
N3 C14 C15 C16 42.5(3) . . . . ?
N3 C14 C15 C25 163.5(2) . . . . ?
N2 C9 C10 C11 -42.0(3) . . . . ?
N2 C9 C10 C23 77.0(3) . . . . ?
N2 C9 C10 C24 -164.7(2) . . . . ?
N2 C9 C8 C7 1.0(3) . . . . ?
N2 C6 C5 C4 -51.1(3) . . . . ?
N2 C6 C5 C22 68.7(3) . . . . ?
N2 C6 C5 C21 -173.3(2) . . . . ?
N1 C4 C3 C2 -0.1(3) . . . . ?
N1 C4 C5 C22 -75.7(3) . . . . ?
N1 C4 C5 C6 43.9(3) . . . . ?
N1 C4 C5 C21 165.7(2) . . . . ?
N1 C1 C2 C3 -0.2(3) . . . . ?
N1 C1 C20 C19 50.5(4) . . . . ?
N1 C1 C20 C28 172.3(3) . . . . ?
N1 C1 C20 C27 -69.7(3) . . . . ?
N101 C101 C102 C103 1.1(3) . . . . ?
N101 C104 C105 C106 -50.1(4) . . . . ?
N101 C104 C105 C122 -172.0(3) . . . . ?
N101 C104 C105 C121 69.6(4) . . . . ?
N101 C104 C103 C102 0.2(4) . . . . ?
N103 C111 C110 C109 -44.4(4) . . . . ?
N103 C111 C110 C124 75.8(3) . . . . ?
N103 C111 C110 C123 -166.4(3) . . . . ?
N103 C111 C112 C113 0.9(3) . . . . ?
N103 C114 C113 C112 0.6(4) . . . . ?
N103 C114 C115 C116 -49.3(4) . . . . ?
N103 C114 C115 C126 -170.3(3) . . . . ?
N103 C114 C115 C125 70.6(4) . . . . ?
N104 C119 C118 C117 -0.6(3) . . . . ?
N104 C116 C117 C118 -0.5(4) . . . . ?
N104 C116 C115 C114 48.3(4) . . . . ?
N104 C116 C115 C126 169.8(3) . . . . ?
N104 C116 C115 C125 -71.7(4) . . . . ?
N4 C19 C20 C1 -45.0(4) . . . . ?
N4 C19 C20 C28 -166.7(3) . . . . ?
N4 C19 C20 C27 75.2(3) . . . . ?
N102 C109 C110 C111 47.8(3) . . . . ?
N102 C109 C110 C124 -72.5(3) . . . . ?
N102 C109 C110 C123 169.9(3) . . . . ?
N102 C109 C108 C107 -0.8(3) . . . . ?
N102 C106 C107 C108 -0.7(3) . . . . ?
N102 C106 C105 C104 45.6(4) . . . . ?
N102 C106 C105 C122 167.5(3) . . . . ?
N102 C106 C105 C121 -74.2(3) . . . . ?
C313 P301 C319 C320 73.4(2) . . . . ?
C313 P301 C319 C324 -103.2(2) . . . . ?
C313 P301 C307 C312 16.5(3) . . . . ?
C313 P301 C307 C308 -165.3(2) . . . . ?
C313 P301 C301 C302 44.8(3) . . . . ?
C313 P301 C301 C306 -141.8(2) . . . . ?
C313 C314 C315 C316 0.0(4) . . . . ?
C313 C318 C317 C316 -0.2(5) . . . . ?
C11 N3 C14 C13 0.5(3) . . . . ?
C11 N3 C14 C15 176.7(2) . . . . ?
C11 C12 C13 C14 0.7(3) . . . . ?
C9 N2 C6 C7 -0.5(3) . . . . ?
C9 N2 C6 C5 -177.0(2) . . . . ?
C9 C8 C7 C6 -1.3(3) . . . . ?
C218 C213 C214 C215 -3.3(4) . . . . ?
C319 P301 C313 C314 173.1(2) . . . . ?
C319 P301 C313 C318 -8.5(3) . . . . ?
C319 P301 C307 C312 136.9(2) . . . . ?
C319 P301 C307 C308 -44.9(3) . . . . ?
C319 P301 C301 C302 -74.8(2) . . . . ?
C319 P301 C301 C306 98.6(3) . . . . ?
C319 C320 C321 C322 -1.0(4) . . . . ?
C224 C223 C222 C221 0.0(4) . . . . ?
C10 C11 C12 C13 -175.1(3) . . . . ?
C10 C9 C8 C7 175.4(3) . . . . ?
C220 C221 C222 C223 -0.1(4) . . . . ?
C213 P201 C219 C224 16.7(3) . . . . ?
C213 P201 C219 C220 -165.2(2) . . . . ?
C213 P201 C201 C206 -138.9(2) . . . . ?
C213 P201 C201 C202 43.4(3) . . . . ?
C213 P201 C207 C208 72.5(3) . . . . ?
C213 P201 C207 C212 -111.2(2) . . . . ?
C213 C218 C217 C216 1.6(4) . . . . ?
C314 C313 C318 C317 1.1(4) . . . . ?
C314 C315 C316 C317 0.8(5) . . . . ?
C219 P201 C213 C218 116.6(2) . . . . ?
C219 P201 C213 C214 -63.4(2) . . . . ?
C219 P201 C201 C206 -17.6(3) . . . . ?
C219 P201 C201 C202 164.7(2) . . . . ?
C219 P201 C207 C208 -50.1(3) . . . . ?
C219 P201 C207 C212 126.1(2) . . . . ?
C219 C224 C223 C222 0.3(4) . . . . ?
C219 C220 C221 C222 -0.1(4) . . . . ?
C215 C216 C217 C218 -2.9(5) . . . . ?
C4 N1 C1 C2 0.2(3) . . . . ?
C4 N1 C1 C20 176.3(2) . . . . ?
C4 C3 C2 C1 0.2(3) . . . . ?
C320 C319 C324 C323 1.1(4) . . . . ?
C320 C321 C322 C323 1.0(4) . . . . ?
C8 C9 C10 C11 144.2(3) . . . . ?
C8 C9 C10 C23 -96.8(3) . . . . ?
C8 C9 C10 C24 21.5(4) . . . . ?
C8 C7 C6 N2 1.1(3) . . . . ?
C8 C7 C6 C5 177.1(3) . . . . ?
C1 N1 C4 C3 0.0(3) . . . . ?
C1 N1 C4 C5 174.5(2) . . . . ?
C221 C220 C219 P201 -177.7(2) . . . . ?
C221 C220 C219 C224 0.4(4) . . . . ?
C26 C15 C16 N4 71.5(3) . . . . ?
C26 C15 C16 C17 -102.1(3) . . . . ?
C12 C11 C10 C9 -136.1(3) . . . . ?
C12 C11 C10 C23 103.7(3) . . . . ?
C12 C11 C10 C24 -14.2(4) . . . . ?
C223 C224 C219 P201 177.5(2) . . . . ?
C223 C224 C219 C220 -0.5(4) . . . . ?
C120 C119 C118 C117 -173.0(3) . . . . ?
C120 C101 C102 C103 176.1(3) . . . . ?
C318 C313 C314 C315 -1.0(4) . . . . ?
C318 C317 C316 C315 -0.7(5) . . . . ?
C119 N104 C116 C117 0.1(3) . . . . ?
C119 N104 C116 C115 177.5(3) . . . . ?
C119 C120 C101 N101 -43.4(4) . . . . ?
C119 C120 C101 C102 142.1(3) . . . . ?
C119 C118 C117 C116 0.7(4) . . . . ?
C302 C303 C304 C305 1.0(5) . . . . ?
C302 C301 C306 C305 0.9(4) . . . . ?
C307 P301 C313 C314 -67.6(3) . . . . ?
C307 P301 C313 C318 110.8(2) . . . . ?
C307 P301 C319 C320 -47.4(3) . . . . ?
C307 P301 C319 C324 136.0(2) . . . . ?
C307 P301 C301 C302 166.8(2) . . . . ?
C307 P301 C301 C306 -19.8(3) . . . . ?
C307 C312 C311 C310 -0.8(5) . . . . ?
C307 C308 C309 C310 -1.0(5) . . . . ?
C7 C6 C5 C4 133.3(3) . . . . ?
C7 C6 C5 C22 -106.9(3) . . . . ?
C7 C6 C5 C21 11.1(4) . . . . ?
C3 C4 C5 C22 97.5(3) . . . . ?
C3 C4 C5 C6 -142.9(3) . . . . ?
C3 C4 C5 C21 -21.2(4) . . . . ?
C214 C215 C216 C217 1.0(4) . . . . ?
C6 N2 C9 C10 -175.4(2) . . . . ?
C6 N2 C9 C8 -0.4(3) . . . . ?
C14 N3 C11 C10 175.3(2) . . . . ?
C14 N3 C11 C12 -0.1(3) . . . . ?
C14 C15 C16 N4 -48.9(3) . . . . ?
C14 C15 C16 C17 137.6(3) . . . . ?
C206 C201 C202 C203 -1.0(5) . . . . ?
C206 C205 C204 C203 0.0(5) . . . . ?
C101 N101 C104 C105 -173.3(3) . . . . ?
C101 N101 C104 C103 0.5(3) . . . . ?
C101 C120 C119 N104 43.7(4) . . . . ?
C101 C120 C119 C118 -144.8(3) . . . . ?
C101 C102 C103 C104 -0.8(4) . . . . ?
C111 N103 C114 C113 0.0(3) . . . . ?
C111 N103 C114 C115 -174.0(3) . . . . ?
C111 C112 C113 C114 -0.9(4) . . . . ?
C13 C14 C15 C26 97.4(3) . . . . ?
C13 C14 C15 C16 -142.3(3) . . . . ?
C13 C14 C15 C25 -21.3(4) . . . . ?
C17 C18 C19 N4 0.4(3) . . . . ?
C17 C18 C19 C20 174.0(3) . . . . ?
C216 C215 C214 C213 2.1(4) . . . . ?
C18 C17 C16 N4 0.3(3) . . . . ?
C18 C17 C16 C15 174.4(3) . . . . ?
C18 C19 C20 C1 142.1(3) . . . . ?
C18 C19 C20 C28 20.4(4) . . . . ?
C18 C19 C20 C27 -97.8(4) . . . . ?
C201 P201 C213 C218 -122.9(2) . . . . ?
C201 P201 C213 C214 57.1(2) . . . . ?
C201 P201 C219 C224 -101.8(2) . . . . ?
C201 P201 C219 C220 76.3(2) . . . . ?
C201 P201 C207 C208 -169.3(2) . . . . ?
C201 P201 C207 C212 6.9(3) . . . . ?
C201 C206 C205 C204 -0.7(5) . . . . ?
C201 C202 C203 C204 0.3(5) . . . . ?
C303 C302 C301 P301 171.9(2) . . . . ?
C303 C302 C301 C306 -1.5(4) . . . . ?
C303 C304 C305 C306 -1.6(5) . . . . ?
C5 C4 C3 C2 -174.0(3) . . . . ?
C2 C1 C20 C19 -134.4(3) . . . . ?
C2 C1 C20 C28 -12.5(5) . . . . ?
C2 C1 C20 C27 105.4(4) . . . . ?
C128 C120 C119 N104 -76.4(3) . . . . ?
C128 C120 C119 C118 95.1(4) . . . . ?
C128 C120 C101 N101 76.2(3) . . . . ?
C128 C120 C101 C102 -98.3(4) . . . . ?
C217 C218 C213 P201 -178.6(2) . . . . ?
C217 C218 C213 C214 1.4(4) . . . . ?
C205 C206 C201 P201 -176.4(2) . . . . ?
C205 C206 C201 C202 1.2(5) . . . . ?
C205 C204 C203 C202 0.2(5) . . . . ?
C301 P301 C313 C314 54.5(3) . . . . ?
C301 P301 C313 C318 -127.1(2) . . . . ?
C301 P301 C319 C320 -167.4(2) . . . . ?
C301 P301 C319 C324 15.9(3) . . . . ?
C301 P301 C307 C312 -104.7(2) . . . . ?
C301 P301 C307 C308 73.5(3) . . . . ?
C301 C302 C303 C304 0.6(4) . . . . ?
C301 C306 C305 C304 0.7(5) . . . . ?
C19 N4 C16 C17 -0.1(3) . . . . ?
C19 N4 C16 C15 -174.9(2) . . . . ?
C109 N102 C106 C107 0.3(3) . . . . ?
C109 N102 C106 C105 175.5(2) . . . . ?
C110 C111 C112 C113 175.5(3) . . . . ?
C110 C109 C108 C107 -175.1(3) . . . . ?
C322 C323 C324 C319 -1.1(5) . . . . ?
C15 C14 C13 C12 -176.3(3) . . . . ?
C106 N102 C109 C110 175.4(2) . . . . ?
C106 N102 C109 C108 0.3(3) . . . . ?
C106 C107 C108 C109 0.9(3) . . . . ?
C16 N4 C19 C18 -0.2(3) . . . . ?
C16 N4 C19 C20 -174.6(3) . . . . ?
C16 C17 C18 C19 -0.4(3) . . . . ?
C324 C319 C320 C321 -0.1(4) . . . . ?
C324 C323 C322 C321 0.0(5) . . . . ?
C104 N101 C101 C120 -176.6(3) . . . . ?
C104 N101 C101 C102 -1.0(3) . . . . ?
C114 N103 C111 C110 -175.7(3) . . . . ?
C114 N103 C111 C112 -0.6(3) . . . . ?
C116 N104 C119 C120 173.5(3) . . . . ?
C116 N104 C119 C118 0.3(3) . . . . ?
C312 C307 C308 C309 1.9(4) . . . . ?
C312 C311 C310 C309 1.8(5) . . . . ?
C112 C111 C110 C109 141.6(3) . . . . ?
C112 C111 C110 C124 -98.2(4) . . . . ?
C112 C111 C110 C123 19.6(4) . . . . ?
C208 C207 C212 C211 -0.5(4) . . . . ?
C208 C209 C210 C211 0.6(5) . . . . ?
C20 C1 C2 C3 -175.8(3) . . . . ?
C107 C106 C105 C104 -140.4(3) . . . . ?
C107 C106 C105 C122 -18.5(4) . . . . ?
C107 C106 C105 C121 99.8(4) . . . . ?
C207 P201 C213 C218 -3.5(3) . . . . ?
C207 P201 C213 C214 176.5(2) . . . . ?
C207 P201 C219 C224 139.9(2) . . . . ?
C207 P201 C219 C220 -42.1(3) . . . . ?
C207 P201 C201 C206 99.5(3) . . . . ?
C207 P201 C201 C202 -78.2(3) . . . . ?
C207 C208 C209 C210 -1.6(5) . . . . ?
C207 C212 C211 C210 -0.5(5) . . . . ?
C25 C15 C16 N4 -170.3(2) . . . . ?
C25 C15 C16 C17 16.1(4) . . . . ?
C105 C106 C107 C108 -175.2(3) . . . . ?
C105 C104 C103 C102 173.2(3) . . . . ?
C308 C307 C312 C311 -1.0(4) . . . . ?
C308 C309 C310 C311 -0.8(5) . . . . ?
C103 C104 C105 C106 137.6(3) . . . . ?
C103 C104 C105 C122 15.7(5) . . . . ?
C103 C104 C105 C121 -102.7(4) . . . . ?
C127 C120 C119 N104 165.8(3) . . . . ?
C127 C120 C119 C118 -22.6(4) . . . . ?
C127 C120 C101 N101 -165.4(3) . . . . ?
C127 C120 C101 C102 20.1(4) . . . . ?
C108 C109 C110 C111 -138.4(3) . . . . ?
C108 C109 C110 C124 101.4(4) . . . . ?
C108 C109 C110 C123 -16.2(4) . . . . ?
C117 C116 C115 C114 -134.9(3) . . . . ?
C117 C116 C115 C126 -13.4(5) . . . . ?
C117 C116 C115 C125 105.1(4) . . . . ?
C209 C208 C207 P201 177.8(2) . . . . ?
C209 C208 C207 C212 1.5(4) . . . . ?
C209 C210 C211 C212 0.5(5) . . . . ?
C113 C114 C115 C116 138.1(3) . . . . ?
C113 C114 C115 C126 17.2(5) . . . . ?
C113 C114 C115 C125 -102.0(4) . . . . ?
C115 C114 C113 C112 173.8(3) . . . . ?
C115 C116 C117 C118 -177.6(3) . . . . ?

loop_
_smtbx_masks_void_nr
_smtbx_masks_void_average_x
_smtbx_masks_void_average_y
_smtbx_masks_void_average_z
_smtbx_masks_void_volume
_smtbx_masks_void_count_electrons
_smtbx_masks_void_content
1 0.000 0.000 0.000 24.0 0.0 ?
2 0.000 0.500 0.500 24.0 0.0 ?
3 0.068 0.673 0.024 11.0 0.0 ?
4 0.068 0.827 0.524 11.0 0.0 ?
5 0.500 0.000 0.500 525.5 165.0 '4 CH2Cl2'
6 0.500 0.500 0.000 525.5 165.0 '4 CH2Cl2'
7 0.380 0.116 0.849 24.2 0.0 ?
8 0.380 0.384 0.349 24.2 0.0 ?
9 0.620 0.616 0.651 24.2 0.0 ?
10 0.620 0.884 0.151 24.2 0.0 ?
11 0.932 0.173 0.476 11.0 0.0 ?
12 0.932 0.327 0.976 11.0 0.0 ?
